data_7242953
loop_
_publ_author_name
'Barton, Benita'
'Senekal, Ulrich'
'Hosten, Eric C.'

_publ_section_title
;
 Comparing the host behaviour of roof-shaped compounds
 trans-9,10-dihydro-9,10-ethanoanthracene-11,12-dicarboxylic acid and its
 dimethyl ester in the presence of mixtures of xylene and ethylbenzene
 guests
;
_journal_issue 25
_journal_name_full CrystEngComm
_journal_page_first 4560
_journal_page_last 4572
_journal_paper_doi 10.1039/D1CE00594D
_journal_volume 23
_journal_year 2021
_chemical_formula_moiety 'C18 H14 O4, 0.5(C8 H10)'
_chemical_formula_sum 'C22 H19 O4'
_chemical_formula_weight 347.37
_chemical_melting_point 513.15
_chemical_name_systematic 'trans-9,10-dihydro-9,10-ethanoanthracene-11,12-dicarboxylic acid'
_space_group_crystal_system triclinic
_space_group_IT_number 2
_space_group_name_Hall '-P 1'
_space_group_name_H-M_alt 'P -1'
_atom_sites_solution_hydrogens geom
_atom_sites_solution_primary dual
_atom_sites_solution_secondary difmap
_audit_creation_method SHELXL-2018/3
_audit_update_record
;
2021-04-13 deposited with the CCDC.	2021-06-03 downloaded from the CCDC.
;
_cell_angle_alpha 76.582(2)
_cell_angle_beta 77.282(2)
_cell_angle_gamma 85.623(2)
_cell_formula_units_Z 2
_cell_length_a 8.9676(5)
_cell_length_b 8.9772(4)
_cell_length_c 11.5304(6)
_cell_measurement_reflns_used 7315
_cell_measurement_temperature 200(2)
_cell_measurement_theta_max 28.26
_cell_measurement_theta_min 3.21
_cell_volume 880.44(8)
_computing_cell_refinement 'APEX2 v2011.4-1 (Bruker AXS)'
_computing_data_collection 'Bruker Instrument Service v2011.4.0.0'
_computing_data_reduction 'SAINT V7.68A (Bruker AXS, 2009)'
_computing_molecular_graphics 'Ortep-3 for Windows (Farrugia, 2012)'
_computing_publication_material 'PLATON (Spek, 2009) and MERCURY (Macrae, 2008)'
_computing_structure_refinement 'SHELXL-2018/3 (Sheldrick, 2015) and ShelXle (H\"ubschle, 2011)'
_computing_structure_solution 'SHELXT-2018/2 (Sheldrick, 2015)'
_diffrn_ambient_temperature 200(2)
_diffrn_detector_area_resol_mean 8.3333
_diffrn_measured_fraction_theta_full 0.981
_diffrn_measured_fraction_theta_max 0.973
_diffrn_measurement_device_type 'Bruker APEX-II CCD'
_diffrn_measurement_method '\f and \w scans'
_diffrn_radiation_monochromator graphite
_diffrn_radiation_source 'sealed tube'
_diffrn_radiation_type MoK\a
_diffrn_radiation_wavelength 0.71073
_diffrn_reflns_av_R_equivalents 0.0188
_diffrn_reflns_av_unetI/netI 0.0189
_diffrn_reflns_Laue_measured_fraction_full 0.981
_diffrn_reflns_Laue_measured_fraction_max 0.973
_diffrn_reflns_limit_h_max 11
_diffrn_reflns_limit_h_min -11
_diffrn_reflns_limit_k_max 11
_diffrn_reflns_limit_k_min -11
_diffrn_reflns_limit_l_max 15
_diffrn_reflns_limit_l_min -15
_diffrn_reflns_number 15159
_diffrn_reflns_point_group_measured_fraction_full 0.981
_diffrn_reflns_point_group_measured_fraction_max 0.973
_diffrn_reflns_theta_full 25.242
_diffrn_reflns_theta_max 28.339
_diffrn_reflns_theta_min 1.857
_exptl_absorpt_coefficient_mu 0.090
_exptl_absorpt_correction_T_max 1.0000
_exptl_absorpt_correction_T_min 0.9342
_exptl_absorpt_correction_type numerical
_exptl_absorpt_process_details 'SADABS V2008/1 (Bruker AXS)'
_exptl_crystal_colour colourless
_exptl_crystal_density_diffrn 1.310
_exptl_crystal_density_method 'not measured'
_exptl_crystal_description block
_exptl_crystal_F_000 366
_exptl_crystal_size_max 0.742
_exptl_crystal_size_mid 0.479
_exptl_crystal_size_min 0.120
_refine_diff_density_max 0.311
_refine_diff_density_min -0.177
_refine_diff_density_rms 0.035
_refine_ls_extinction_coef 0.009(2)
_refine_ls_extinction_expression Fc^*^=kFc[1+0.001xFc^2^\l^3^/sin(2\q)]^-1/4^
_refine_ls_extinction_method 'SHELXL-2018/3 (Sheldrick 2018)'
_refine_ls_goodness_of_fit_ref 1.042
_refine_ls_hydrogen_treatment constr
_refine_ls_matrix_type full
_refine_ls_number_parameters 264
_refine_ls_number_reflns 4286
_refine_ls_number_restraints 55
_refine_ls_restrained_S_all 1.039
_refine_ls_R_factor_all 0.0483
_refine_ls_R_factor_gt 0.0380
_refine_ls_shift/su_max 0.001
_refine_ls_shift/su_mean 0.000
_refine_ls_structure_factor_coef Fsqd
_refine_ls_weighting_details 'w=1/[\s^2^(Fo^2^)+(0.0434P)^2^+0.2487P] where P=(Fo^2^+2Fc^2^)/3'
_refine_ls_weighting_scheme calc
_refine_ls_wR_factor_gt 0.0939
_refine_ls_wR_factor_ref 0.1005
_reflns_Friedel_coverage 0.000
_reflns_number_gt 3534
_reflns_number_total 4286
_reflns_threshold_expression 'I > 2\s(I)'
_cod_data_source_file d1ce00594d2.cif
_cod_data_source_block ka143
_cod_depositor_comments 'Adding full bibliography for 7242953--7242954.cif.'
_cod_database_code 7242953
_shelx_shelxl_version_number 2018/3
_shelx_space_group_comment
;
The symmetry employed for this shelxl refinement is uniquely defined
by the following loop, which should always be used as a source of
symmetry information in preference to the above space-group names.
They are only intended as comments.
;
_shelx_estimated_absorpt_t_min 0.936
_shelx_estimated_absorpt_t_max 0.989

loop_
_space_group_symop_operation_xyz
'x, y, z'
'-x, -y, -z'

loop_
_atom_site_label
_atom_site_type_symbol
_atom_site_fract_x
_atom_site_fract_y
_atom_site_fract_z
_atom_site_U_iso_or_equiv
_atom_site_adp_type
_atom_site_occupancy
_atom_site_site_symmetry_order
_atom_site_calc_flag
_atom_site_refinement_flags_posn
_atom_site_refinement_flags_adp
_atom_site_refinement_flags_occupancy
_atom_site_disorder_assembly
_atom_site_disorder_group
O1 O 0.80692(9) 0.58540(9) 0.53433(9) 0.0331(2) Uani 1 1 d . . . . .
H1A H 0.899398 0.605816 0.505424 0.050 Uiso 1 1 calc R U . . .
O2 O 0.89953(9) 0.34603(10) 0.56078(9) 0.0367(2) Uani 1 1 d . . . . .
O3 O 0.50421(11) -0.00827(10) 0.65923(8) 0.0353(2) Uani 1 1 d . . . . .
H3A H 0.484632 -0.058122 0.611329 0.053 Uiso 1 1 calc R U . . .
O4 O 0.55245(10) 0.17489(9) 0.48939(8) 0.0325(2) Uani 1 1 d . . . . .
C1 C 0.53782(11) 0.48701(12) 0.70348(9) 0.0210(2) Uani 1 1 d . . . . .
H1 H 0.544555 0.599562 0.667584 0.025 Uiso 1 1 calc R U . . .
C2 C 0.62760(11) 0.38966(12) 0.61259(9) 0.0193(2) Uani 1 1 d . . . . .
H2 H 0.578564 0.410333 0.540284 0.023 Uiso 1 1 calc R U . . .
C3 C 0.61227(12) 0.21761(12) 0.67279(9) 0.0215(2) Uani 1 1 d . . . . .
H3 H 0.717041 0.175353 0.680226 0.026 Uiso 1 1 calc R U . . .
C4 C 0.51302(12) 0.19759(13) 0.80470(10) 0.0247(2) Uani 1 1 d . . . . .
H4 H 0.500838 0.087312 0.847208 0.030 Uiso 1 1 calc R U . . .
C5 C 0.79264(11) 0.43699(12) 0.56772(9) 0.0212(2) Uani 1 1 d . . . . .
C6 C 0.55201(12) 0.12840(12) 0.59735(10) 0.0238(2) Uani 1 1 d . . . . .
C11 C 0.60437(11) 0.44068(13) 0.81694(9) 0.0234(2) Uani 1 1 d . . . . .
C12 C 0.59182(12) 0.28517(13) 0.87082(10) 0.0256(2) Uani 1 1 d . . . . .
C13 C 0.64789(14) 0.22482(16) 0.97521(11) 0.0336(3) Uani 1 1 d . . . . .
H13 H 0.640025 0.118629 1.011866 0.040 Uiso 1 1 calc R U . . .
C14 C 0.71590(15) 0.32141(18) 1.02589(11) 0.0391(3) Uani 1 1 d . . . . .
H14 H 0.753830 0.280838 1.097878 0.047 Uiso 1 1 calc R U . . .
C15 C 0.72870(14) 0.47525(17) 0.97262(11) 0.0360(3) Uani 1 1 d . . . . .
H15 H 0.775818 0.539946 1.007790 0.043 Uiso 1 1 calc R U . . .
C16 C 0.67291(12) 0.53631(15) 0.86750(11) 0.0291(3) Uani 1 1 d . . . . .
H16 H 0.681667 0.642414 0.830731 0.035 Uiso 1 1 calc R U . . .
C21 C 0.37429(12) 0.43382(13) 0.73767(9) 0.0232(2) Uani 1 1 d . . . . .
C22 C 0.36075(12) 0.27841(13) 0.79277(10) 0.0254(2) Uani 1 1 d . . . . .
C23 C 0.21751(14) 0.21344(16) 0.83042(12) 0.0347(3) Uani 1 1 d . . . . .
H23 H 0.207685 0.107503 0.867487 0.042 Uiso 1 1 calc R U . . .
C24 C 0.08858(14) 0.30539(18) 0.81318(13) 0.0407(3) Uani 1 1 d . . . . .
H24 H -0.009797 0.261864 0.838962 0.049 Uiso 1 1 calc R U . . .
C25 C 0.10233(13) 0.45896(17) 0.75905(12) 0.0365(3) Uani 1 1 d . . . . .
H25 H 0.013309 0.520497 0.748252 0.044 Uiso 1 1 calc R U . . .
C26 C 0.24581(12) 0.52494(15) 0.71995(10) 0.0279(2) Uani 1 1 d . . . . .
H26 H 0.255285 0.630595 0.681802 0.033 Uiso 1 1 calc R U . . .
C31 C 1.0245(6) 0.0569(7) 0.3503(6) 0.066(2) Uani 0.5 1 d DG . P A -1
C32 C 1.1318(6) 0.0993(7) 0.4063(6) 0.0677(18) Uani 0.5 1 d G . P A -1
H32 H 1.216068 0.159054 0.358674 0.081 Uiso 0.5 1 calc R U P A -1
C33 C 1.1159(8) 0.0543(8) 0.5321(6) 0.0646(18) Uani 0.5 1 d G . P A -1
H33 H 1.189198 0.083272 0.570391 0.078 Uiso 0.5 1 calc R U P A -1
C34 C 0.9926(9) -0.0331(8) 0.6018(6) 0.079(2) Uani 0.5 1 d DG . P A -1
C35 C 0.8853(8) -0.0755(7) 0.5458(6) 0.078(3) Uani 0.5 1 d G . P A -1
H35 H 0.801038 -0.135192 0.593414 0.094 Uiso 0.5 1 calc R U P A -1
C36 C 0.9012(6) -0.0304(7) 0.4200(6) 0.082(3) Uani 0.5 1 d G . P A -1
H36 H 0.827905 -0.059411 0.381696 0.098 Uiso 0.5 1 calc R U P A -1
C37 C 1.0506(11) 0.1020(14) 0.2101(8) 0.097(3) Uani 0.5 1 d D . P A -1
H37A H 1.159848 0.091858 0.174969 0.146 Uiso 0.5 1 calc R U P A -1
H37B H 1.015729 0.208356 0.184786 0.146 Uiso 0.5 1 calc R U P A -1
H37C H 0.992975 0.034400 0.181524 0.146 Uiso 0.5 1 calc R U P A -1
C38 C 0.9747(13) -0.0868(11) 0.7387(8) 0.099(3) Uani 0.5 1 d D . P A -1
H38A H 0.917349 -0.008708 0.778812 0.148 Uiso 0.5 1 calc R U P A -1
H38B H 1.075997 -0.103428 0.759237 0.148 Uiso 0.5 1 calc R U P A -1
H38C H 0.919365 -0.182837 0.766544 0.148 Uiso 0.5 1 calc R U P A -1

loop_
_atom_site_aniso_label
_atom_site_aniso_U_11
_atom_site_aniso_U_22
_atom_site_aniso_U_33
_atom_site_aniso_U_23
_atom_site_aniso_U_13
_atom_site_aniso_U_12
O1 0.0222(4) 0.0218(4) 0.0500(5) -0.0078(4) 0.0055(4) -0.0061(3)
O2 0.0194(4) 0.0249(4) 0.0588(6) -0.0040(4) 0.0014(4) -0.0019(3)
O3 0.0496(5) 0.0249(4) 0.0326(5) -0.0058(4) -0.0072(4) -0.0158(4)
O4 0.0465(5) 0.0234(4) 0.0310(4) -0.0061(3) -0.0124(4) -0.0084(3)
C1 0.0192(5) 0.0208(5) 0.0232(5) -0.0067(4) -0.0024(4) -0.0019(4)
C2 0.0174(4) 0.0202(5) 0.0204(5) -0.0054(4) -0.0023(4) -0.0031(4)
C3 0.0201(5) 0.0199(5) 0.0244(5) -0.0043(4) -0.0040(4) -0.0033(4)
C4 0.0262(5) 0.0227(5) 0.0228(5) -0.0009(4) -0.0027(4) -0.0067(4)
C5 0.0206(5) 0.0218(5) 0.0217(5) -0.0065(4) -0.0023(4) -0.0036(4)
C6 0.0218(5) 0.0201(5) 0.0297(6) -0.0068(4) -0.0040(4) -0.0026(4)
C11 0.0184(5) 0.0302(6) 0.0216(5) -0.0085(4) -0.0005(4) -0.0026(4)
C12 0.0221(5) 0.0317(6) 0.0223(5) -0.0058(4) -0.0022(4) -0.0036(4)
C13 0.0321(6) 0.0402(7) 0.0261(6) -0.0031(5) -0.0058(5) 0.0000(5)
C14 0.0334(6) 0.0613(9) 0.0252(6) -0.0114(6) -0.0108(5) 0.0023(6)
C15 0.0272(6) 0.0565(8) 0.0306(6) -0.0217(6) -0.0053(5) -0.0043(5)
C16 0.0239(5) 0.0368(6) 0.0289(6) -0.0154(5) -0.0002(4) -0.0048(4)
C21 0.0191(5) 0.0312(6) 0.0201(5) -0.0091(4) -0.0011(4) -0.0030(4)
C22 0.0218(5) 0.0320(6) 0.0227(5) -0.0080(4) -0.0010(4) -0.0063(4)
C23 0.0273(6) 0.0409(7) 0.0347(6) -0.0090(5) 0.0012(5) -0.0135(5)
C24 0.0212(6) 0.0577(9) 0.0440(7) -0.0173(6) 0.0013(5) -0.0124(5)
C25 0.0201(5) 0.0560(8) 0.0371(7) -0.0193(6) -0.0049(5) 0.0021(5)
C26 0.0234(5) 0.0377(6) 0.0238(5) -0.0114(5) -0.0036(4) 0.0016(5)
C31 0.038(2) 0.035(3) 0.139(7) -0.038(4) -0.033(4) 0.0097(19)
C32 0.042(3) 0.040(3) 0.130(5) -0.030(3) -0.029(3) 0.008(2)
C33 0.045(3) 0.037(2) 0.121(6) -0.028(3) -0.028(3) 0.007(2)
C34 0.067(3) 0.029(2) 0.137(6) -0.032(3) -0.004(3) 0.006(2)
C35 0.030(2) 0.040(3) 0.174(8) -0.060(4) 0.000(3) -0.006(2)
C36 0.033(2) 0.046(3) 0.184(8) -0.062(5) -0.021(4) 0.000(2)
C37 0.082(5) 0.087(6) 0.149(7) -0.059(6) -0.050(5) 0.011(4)
C38 0.100(5) 0.039(3) 0.146(8) -0.027(5) 0.004(5) -0.004(3)

loop_
_atom_type_symbol
_atom_type_description
_atom_type_scat_dispersion_real
_atom_type_scat_dispersion_imag
_atom_type_scat_source
C C 0.0033 0.0016 'International Tables Vol C Tables 4.2.6.8 and 6.1.1.4'
H H 0.0000 0.0000 'International Tables Vol C Tables 4.2.6.8 and 6.1.1.4'
O O 0.0106 0.0060 'International Tables Vol C Tables 4.2.6.8 and 6.1.1.4'

loop_
_geom_angle_atom_site_label_1
_geom_angle_atom_site_label_2
_geom_angle_atom_site_label_3
_geom_angle
_geom_angle_site_symmetry_1
_geom_angle_site_symmetry_3
_geom_angle_publ_flag
C5 O1 H1A 109.5 . . ?
C6 O3 H3A 109.5 . . ?
C11 C1 C21 107.48(8) . . ?
C11 C1 C2 106.20(8) . . ?
C21 C1 C2 106.21(8) . . ?
C11 C1 H1 112.2 . . ?
C21 C1 H1 112.2 . . ?
C2 C1 H1 112.2 . . ?
C5 C2 C3 112.71(8) . . ?
C5 C2 C1 111.19(8) . . ?
C3 C2 C1 109.72(8) . . ?
C5 C2 H2 107.7 . . ?
C3 C2 H2 107.7 . . ?
C1 C2 H2 107.7 . . ?
C6 C3 C2 112.86(9) . . ?
C6 C3 C4 112.23(8) . . ?
C2 C3 C4 109.56(8) . . ?
C6 C3 H3 107.3 . . ?
C2 C3 H3 107.3 . . ?
C4 C3 H3 107.3 . . ?
C22 C4 C12 107.47(9) . . ?
C22 C4 C3 106.62(9) . . ?
C12 C4 C3 106.16(8) . . ?
C22 C4 H4 112.1 . . ?
C12 C4 H4 112.1 . . ?
C3 C4 H4 112.1 . . ?
O2 C5 O1 123.78(10) . . ?
O2 C5 C2 123.25(9) . . ?
O1 C5 C2 112.94(9) . . ?
O4 C6 O3 123.03(10) . . ?
O4 C6 C3 123.80(10) . . ?
O3 C6 C3 113.12(9) . . ?
C16 C11 C12 120.27(11) . . ?
C16 C11 C1 126.50(11) . . ?
C12 C11 C1 113.23(9) . . ?
C13 C12 C11 120.19(11) . . ?
C13 C12 C4 126.32(11) . . ?
C11 C12 C4 113.49(9) . . ?
C12 C13 C14 119.30(12) . . ?
C12 C13 H13 120.4 . . ?
C14 C13 H13 120.4 . . ?
C15 C14 C13 120.62(12) . . ?
C15 C14 H14 119.7 . . ?
C13 C14 H14 119.7 . . ?
C14 C15 C16 120.28(11) . . ?
C14 C15 H15 119.9 . . ?
C16 C15 H15 119.9 . . ?
C11 C16 C15 119.34(12) . . ?
C11 C16 H16 120.3 . . ?
C15 C16 H16 120.3 . . ?
C26 C21 C22 120.64(10) . . ?
C26 C21 C1 125.90(10) . . ?
C22 C21 C1 113.45(9) . . ?
C23 C22 C21 120.03(11) . . ?
C23 C22 C4 126.81(11) . . ?
C21 C22 C4 113.16(9) . . ?
C22 C23 C24 119.22(12) . . ?
C22 C23 H23 120.4 . . ?
C24 C23 H23 120.4 . . ?
C25 C24 C23 120.59(11) . . ?
C25 C24 H24 119.7 . . ?
C23 C24 H24 119.7 . . ?
C24 C25 C26 120.60(12) . . ?
C24 C25 H25 119.7 . . ?
C26 C25 H25 119.7 . . ?
C21 C26 C25 118.91(12) . . ?
C21 C26 H26 120.5 . . ?
C25 C26 H26 120.5 . . ?
C32 C31 C36 120.0 . . ?
C32 C31 C37 118.4(4) . . ?
C36 C31 C37 121.5(4) . . ?
C31 C32 C33 120.0 . . ?
C31 C32 H32 120.0 . . ?
C33 C32 H32 120.0 . . ?
C32 C33 C34 120.0 . . ?
C32 C33 H33 120.0 . . ?
C34 C33 H33 120.0 . . ?
C33 C34 C35 120.0 . . ?
C33 C34 C38 121.0(6) . . ?
C35 C34 C38 119.0(6) . . ?
C36 C35 C34 120.0 . . ?
C36 C35 H35 120.0 . . ?
C34 C35 H35 120.0 . . ?
C35 C36 C31 120.0 . . ?
C35 C36 H36 120.0 . . ?
C31 C36 H36 120.0 . . ?
C31 C37 H37A 109.5 . . ?
C31 C37 H37B 109.5 . . ?
H37A C37 H37B 109.5 . . ?
C31 C37 H37C 109.5 . . ?
H37A C37 H37C 109.5 . . ?
H37B C37 H37C 109.5 . . ?
C34 C38 H38A 109.5 . . ?
C34 C38 H38B 109.5 . . ?
H38A C38 H38B 109.5 . . ?
C34 C38 H38C 109.5 . . ?
H38A C38 H38C 109.5 . . ?
H38B C38 H38C 109.5 . . ?

loop_
_geom_bond_atom_site_label_1
_geom_bond_atom_site_label_2
_geom_bond_distance
_geom_bond_site_symmetry_2
_geom_bond_publ_flag
O1 C5 1.3061(13) . ?
O1 H1A 0.8400 . ?
O2 C5 1.2120(13) . ?
O3 C6 1.3181(13) . ?
O3 H3A 0.8400 . ?
O4 C6 1.2168(14) . ?
C1 C11 1.5146(15) . ?
C1 C21 1.5162(14) . ?
C1 C2 1.5673(14) . ?
C1 H1 1.0000 . ?
C2 C5 1.5151(14) . ?
C2 C3 1.5424(14) . ?
C2 H2 1.0000 . ?
C3 C6 1.5121(14) . ?
C3 C4 1.5618(15) . ?
C3 H3 1.0000 . ?
C4 C22 1.5149(16) . ?
C4 C12 1.5161(15) . ?
C4 H4 1.0000 . ?
C11 C16 1.3876(15) . ?
C11 C12 1.3922(16) . ?
C12 C13 1.3848(16) . ?
C13 C14 1.3921(19) . ?
C13 H13 0.9500 . ?
C14 C15 1.377(2) . ?
C14 H14 0.9500 . ?
C15 C16 1.3916(18) . ?
C15 H15 0.9500 . ?
C16 H16 0.9500 . ?
C21 C26 1.3858(16) . ?
C21 C22 1.3948(16) . ?
C22 C23 1.3892(15) . ?
C23 C24 1.392(2) . ?
C23 H23 0.9500 . ?
C24 C25 1.378(2) . ?
C24 H24 0.9500 . ?
C25 C26 1.3952(16) . ?
C25 H25 0.9500 . ?
C26 H26 0.9500 . ?
C31 C32 1.3900 . ?
C31 C36 1.3900 . ?
C31 C37 1.541(8) . ?
C32 C33 1.3900 . ?
C32 H32 0.9500 . ?
C33 C34 1.3900 . ?
C33 H33 0.9500 . ?
C34 C35 1.3900 . ?
C34 C38 1.515(9) . ?
C35 C36 1.3900 . ?
C35 H35 0.9500 . ?
C36 H36 0.9500 . ?
C37 H37A 0.9800 . ?
C37 H37B 0.9800 . ?
C37 H37C 0.9800 . ?
C38 H38A 0.9800 . ?
C38 H38B 0.9800 . ?
C38 H38C 0.9800 . ?

loop_
_geom_hbond_atom_site_label_D
_geom_hbond_atom_site_label_H
_geom_hbond_atom_site_label_A
_geom_hbond_distance_DH
_geom_hbond_distance_HA
_geom_hbond_distance_DA
_geom_hbond_angle_DHA
_geom_hbond_site_symmetry_A
_geom_hbond_publ_flag
O1 H1A O2 0.84 1.84 2.6785(11) 179 2_766 yes
O3 H3A O4 0.84 1.83 2.6686(11) 177 2_656 yes
C2 H2 O4 1.00 2.36 2.8426(12) 109 . yes
C3 H3 O2 1.00 2.31 2.8161(13) 110 . yes

loop_
_geom_torsion_atom_site_label_1
_geom_torsion_atom_site_label_2
_geom_torsion_atom_site_label_3
_geom_torsion_atom_site_label_4
_geom_torsion
_geom_torsion_site_symmetry_1
_geom_torsion_site_symmetry_2
_geom_torsion_site_symmetry_3
_geom_torsion_site_symmetry_4
_geom_torsion_publ_flag
C11 C1 C2 C5 -67.97(10) . . . . ?
C21 C1 C2 C5 177.82(8) . . . . ?
C11 C1 C2 C3 57.39(10) . . . . ?
C21 C1 C2 C3 -56.83(10) . . . . ?
C5 C2 C3 C6 -110.00(10) . . . . ?
C1 C2 C3 C6 125.52(9) . . . . ?
C5 C2 C3 C4 124.17(9) . . . . ?
C1 C2 C3 C4 -0.31(11) . . . . ?
C6 C3 C4 C22 -68.80(11) . . . . ?
C2 C3 C4 C22 57.39(10) . . . . ?
C6 C3 C4 C12 176.83(9) . . . . ?
C2 C3 C4 C12 -56.98(11) . . . . ?
C3 C2 C5 O2 11.93(14) . . . . ?
C1 C2 C5 O2 135.59(11) . . . . ?
C3 C2 C5 O1 -169.87(9) . . . . ?
C1 C2 C5 O1 -46.20(12) . . . . ?
C2 C3 C6 O4 17.86(15) . . . . ?
C4 C3 C6 O4 142.24(11) . . . . ?
C2 C3 C6 O3 -164.71(9) . . . . ?
C4 C3 C6 O3 -40.33(13) . . . . ?
C21 C1 C11 C16 -125.86(11) . . . . ?
C2 C1 C11 C16 120.79(11) . . . . ?
C21 C1 C11 C12 54.28(11) . . . . ?
C2 C1 C11 C12 -59.07(11) . . . . ?
C16 C11 C12 C13 -0.09(16) . . . . ?
C1 C11 C12 C13 179.77(10) . . . . ?
C16 C11 C12 C4 179.54(9) . . . . ?
C1 C11 C12 C4 -0.60(13) . . . . ?
C22 C4 C12 C13 125.88(12) . . . . ?
C3 C4 C12 C13 -120.33(12) . . . . ?
C22 C4 C12 C11 -53.72(12) . . . . ?
C3 C4 C12 C11 60.07(12) . . . . ?
C11 C12 C13 C14 0.39(17) . . . . ?
C4 C12 C13 C14 -179.19(11) . . . . ?
C12 C13 C14 C15 -0.51(18) . . . . ?
C13 C14 C15 C16 0.33(19) . . . . ?
C12 C11 C16 C15 -0.09(16) . . . . ?
C1 C11 C16 C15 -179.94(10) . . . . ?
C14 C15 C16 C11 -0.03(17) . . . . ?
C11 C1 C21 C26 125.53(11) . . . . ?
C2 C1 C21 C26 -121.14(11) . . . . ?
C11 C1 C21 C22 -53.65(11) . . . . ?
C2 C1 C21 C22 59.68(11) . . . . ?
C26 C21 C22 C23 0.06(16) . . . . ?
C1 C21 C22 C23 179.29(10) . . . . ?
C26 C21 C22 C4 -179.85(9) . . . . ?
C1 C21 C22 C4 -0.63(13) . . . . ?
C12 C4 C22 C23 -125.63(12) . . . . ?
C3 C4 C22 C23 120.89(12) . . . . ?
C12 C4 C22 C21 54.28(12) . . . . ?
C3 C4 C22 C21 -59.20(11) . . . . ?
C21 C22 C23 C24 -0.44(18) . . . . ?
C4 C22 C23 C24 179.46(11) . . . . ?
C22 C23 C24 C25 0.24(19) . . . . ?
C23 C24 C25 C26 0.34(19) . . . . ?
C22 C21 C26 C25 0.51(16) . . . . ?
C1 C21 C26 C25 -178.61(10) . . . . ?
C24 C25 C26 C21 -0.71(17) . . . . ?
C36 C31 C32 C33 0.0 . . . . ?
C37 C31 C32 C33 -176.9(6) . . . . ?
C31 C32 C33 C34 0.0 . . . . ?
C32 C33 C34 C35 0.0 . . . . ?
C32 C33 C34 C38 178.5(7) . . . . ?
C33 C34 C35 C36 0.0 . . . . ?
C38 C34 C35 C36 -178.6(6) . . . . ?
C34 C35 C36 C31 0.0 . . . . ?
C32 C31 C36 C35 0.0 . . . . ?
C37 C31 C36 C35 176.8(6) . . . . ?
